data_2012297
loop_
_publ_author_name
'Wang, Zheng'
'Nesterov, Vladimir N.'
'Borbulevych, Oleg Ya.'
'Clark, Ronald D.'
'Antipin, Mikhail Yu.'
'Timofeeva, Tatiana V.'

_publ_section_title
;
 Indole- and carbazole-substituted pyridinium iodide salts: a rare case
 of conformational isomerism in crystals
;
_journal_issue 11
_journal_name_full 'Acta Crystallographica Section C'
_journal_page_first 1343
_journal_page_last 1348
_journal_paper_doi 10.1107/S010827010101397X
_journal_volume 57
_journal_year 2001
_chemical_formula_iupac 'C16 H15 N2 1+, I 1-'
_chemical_formula_moiety 'C16 H15 N2 1+, I 1-'
_chemical_formula_sum 'C16 H15 I N2'
_chemical_formula_weight 362.20
_chemical_name_systematic
;
(E)-4-(3-indolylvinyl)-N-methylpyridinium iodide
;
_space_group_IT_number 14
_symmetry_cell_setting monoclinic
_symmetry_space_group_name_Hall '-P 2ybc'
_symmetry_space_group_name_H-M 'P 1 21/c 1'
_audit_creation_method SHELXL-97
_cell_angle_alpha 90.00
_cell_angle_beta 102.597(6)
_cell_angle_gamma 90.00
_cell_formula_units_Z 4
_cell_length_a 7.3189(17)
_cell_length_b 20.960(5)
_cell_length_c 10.009(2)
_cell_measurement_reflns_used 4500
_cell_measurement_temperature 200(2)
_cell_measurement_theta_max 24
_cell_measurement_theta_min 2
_cell_volume 1498.5(6)
_computing_cell_refinement SMART
_computing_data_collection 'SMART (Bruker, 1998)'
_computing_data_reduction 'SAINT (Bruker, 1998)'
_computing_molecular_graphics 'SHELXTL97 (Sheldrick, 1997b)'
_computing_publication_material SHELXTL97
_computing_structure_refinement 'SHELXL97 (Sheldrick, 1997a)'
_computing_structure_solution 'SHELXS97 (Sheldrick, 1997a)'
_diffrn_ambient_temperature 200(2)
_diffrn_measured_fraction_theta_full .982
_diffrn_measured_fraction_theta_max .982
_diffrn_measurement_device_type 'Bruker SMART CCD area-detector'
_diffrn_measurement_method '\f and \w'
_diffrn_radiation_monochromator graphite
_diffrn_radiation_source 'fine-focus sealed tube'
_diffrn_radiation_type MoK\a
_diffrn_radiation_wavelength .71073
_diffrn_reflns_av_R_equivalents .046
_diffrn_reflns_av_sigmaI/netI .075
_diffrn_reflns_limit_h_max 8
_diffrn_reflns_limit_h_min -9
_diffrn_reflns_limit_k_max 26
_diffrn_reflns_limit_k_min -25
_diffrn_reflns_limit_l_max 9
_diffrn_reflns_limit_l_min -12
_diffrn_reflns_number 8032
_diffrn_reflns_theta_full 27.09
_diffrn_reflns_theta_max 27.09
_diffrn_reflns_theta_min 1.94
_diffrn_standards_number 0
_exptl_absorpt_coefficient_mu 2.125
_exptl_absorpt_correction_T_max .816
_exptl_absorpt_correction_T_min .568
_exptl_absorpt_correction_type multi-scan
_exptl_absorpt_process_details '(SADABS; Bruker, 1998)'
_exptl_crystal_colour yellow
_exptl_crystal_density_diffrn 1.605
_exptl_crystal_density_method 'not measured'
_exptl_crystal_description needle
_exptl_crystal_F_000 712
_exptl_crystal_size_max .30
_exptl_crystal_size_mid .10
_exptl_crystal_size_min .10
_refine_diff_density_max 1.02
_refine_diff_density_min -.55
_refine_ls_extinction_method none
_refine_ls_goodness_of_fit_ref .824
_refine_ls_hydrogen_treatment constr
_refine_ls_matrix_type full
_refine_ls_number_parameters 173
_refine_ls_number_reflns 3248
_refine_ls_number_restraints 0
_refine_ls_restrained_S_all .824
_refine_ls_R_factor_all .0979
_refine_ls_R_factor_gt .0475
_refine_ls_shift/su_max .001
_refine_ls_shift/su_mean .000
_refine_ls_structure_factor_coef Fsqd
_refine_ls_weighting_details 'calc w = 1/[\s^2^(Fo^2^)+(0.0588P)^2^] where P = (Fo^2^+2Fc^2^)/3'
_refine_ls_weighting_scheme calc
_refine_ls_wR_factor_ref .1180
_reflns_number_gt 1571
_reflns_number_total 3248
_reflns_threshold_expression I>2\s(I)
_cod_data_source_file bm1458.cif
_cod_data_source_block Ib
_cod_depositor_comments
;
The following automatic conversions were performed:
'_symmetry_cell_setting' value 'Monoclinic' changed to 'monoclinic'
according to '/home/saulius/struct/CIF-dictionaries/cif_core.dic'
dictionary named 'cif_core.dic' version 2.4.1 from 2010-06-29.

Automatic conversion script
Id: cif_fix_enum 1527 2010-12-29 10:47:43Z saulius 

The following automatic conversions were performed:

'_symmetry_cell_setting' value 'Monoclinic' changed to 'monoclinic'
according to /home/saulius/struct/CIF-dictionaries/cif_core.dic
dictionary named 'cif_core.dic' version 2.4.1 from
2010-06-29.

'_exptl_absorpt_correction_type' value 'Multi-scan'
changed to 'multi-scan' according to
/home/saulius/struct/CIF-dictionaries/cif_core.dic dictionary named
'cif_core.dic' version 2.4.1 from 2010-06-29.

Automatic conversion script
Id: cif_fix_values 1715 2011-07-08 13:25:40Z adriana 
;
_cod_original_sg_symbol_H-M 'P 21/c'
_cod_database_code 2012297
_cod_database_fobs_code 2012297

loop_
_symmetry_equiv_pos_as_xyz
'x, y, z'
'-x, y+1/2, -z+1/2'
'-x, -y, -z'
'x, -y-1/2, z-1/2'

loop_
_atom_site_label
_atom_site_fract_x
_atom_site_fract_y
_atom_site_fract_z
_atom_site_U_iso_or_equiv
_atom_site_adp_type
_atom_site_calc_flag
_atom_site_refinement_flags
_atom_site_occupancy
_atom_site_disorder_assembly
_atom_site_disorder_group
_atom_site_type_symbol
I1 .02121(6) .126956(18) .17654(4) .0682(2) Uani d . 1 . . I
N1 -.0366(6) -.1550(2) .2561(5) .0453(10) Uani d . 1 . . N
N2 .6408(6) .0780(2) .9048(5) .0563(12) Uani d . 1 . . N
H2N .7110 .0812 .9879 .068 Uiso calc R 1 . . H
C1 -.0308(8) -.0942(3) .2200(6) .0511(13) Uani d . 1 . . C
H1 -.0946 -.0823 .1304 .061 Uiso calc R 1 . . H
C2 .0593(9) -.0488(3) .3021(7) .0607(16) Uani d . 1 . . C
H2 .0581 -.0060 .2706 .073 Uiso calc R 1 . . H
C3 .1511(8) -.0636(3) .4287(7) .0598(16) Uani d . 1 . . C
C4 .1474(8) -.1279(3) .4758(6) .0626(16) Uani d . 1 . . C
H4 .2081 -.1398 .5662 .075 Uiso calc R 1 . . H
C5 .0517(8) -.1716(3) .3842(6) .0527(14) Uani d . 1 . . C
H5 .0476 -.2148 .4120 .063 Uiso calc R 1 . . H
C6 .2525(9) -.0113(3) .5145(7) .0728(18) Uani d . 1 . . C
H6 .2392 .0305 .4772 .087 Uiso calc R 1 . . H
C7 .3556(9) -.0179(4) .6335(7) .0765(19) Uani d . 1 . . C
H7 .3679 -.0598 .6709 .092 Uiso calc R 1 . . H
C8 .4594(9) .0344(3) .7200(7) .0622(16) Uani d . 1 . . C
C9 .5680(9) .0233(3) .8468(6) .0640(16) Uani d . 1 . . C
H9 .5893 -.0175 .8884 .077 Uiso calc R 1 . . H
C10 .5907(7) .1283(3) .8165(5) .0480(13) Uani d . 1 . . C
C11 .6386(8) .1920(3) .8342(6) .0596(16) Uani d . 1 . . C
H11 .7138 .2076 .9173 .072 Uiso calc R 1 . . H
C12 .5709(9) .2316(3) .7242(8) .0747(19) Uani d . 1 . . C
H12 .6027 .2757 .7290 .090 Uiso calc R 1 . . H
C13 .4546(8) .2065(4) .6048(7) .076(2) Uani d . 1 . . C
H13 .4081 .2347 .5310 .091 Uiso calc R 1 . . H
C14 .4056(8) .1442(4) .5897(7) .0694(18) Uani d . 1 . . C
H14 .3260 .1296 .5074 .083 Uiso calc R 1 . . H
C15 .4724(7) .1020(3) .6952(5) .0588(16) Uani d . 1 . . C
C16 -.1381(8) -.2031(3) .1614(6) .0600(16) Uani d . 1 . . C
H16A -.1446 -.1894 .0668 .090 Uiso calc R 1 . . H
H16B -.2651 -.2079 .1767 .090 Uiso calc R 1 . . H
H16C -.0722 -.2440 .1774 .090 Uiso calc R 1 . . H

loop_
_atom_site_aniso_label
_atom_site_aniso_U_11
_atom_site_aniso_U_22
_atom_site_aniso_U_33
_atom_site_aniso_U_12
_atom_site_aniso_U_13
_atom_site_aniso_U_23
I1 .0955(4) .0540(3) .0505(3) -.0047(2) .0057(2) .0019(2)
N1 .039(2) .043(3) .056(3) .000(2) .016(2) -.002(2)
N2 .060(3) .065(3) .044(3) -.017(3) .011(2) -.012(2)
C1 .049(3) .041(3) .067(3) .009(3) .021(3) .006(3)
C2 .067(4) .042(3) .080(5) .006(3) .031(4) .000(3)
C3 .059(4) .049(3) .081(4) -.010(3) .036(3) -.023(3)
C4 .056(4) .066(4) .057(3) -.001(3) -.008(3) -.003(3)
C5 .054(3) .048(3) .057(3) -.001(3) .016(3) -.002(3)
C6 .063(4) .082(5) .080(5) .010(4) .030(4) -.004(4)
C7 .066(5) .102(5) .068(4) .002(4) .028(4) -.007(4)
C8 .051(4) .073(4) .064(4) -.009(3) .016(3) -.022(4)
C9 .063(4) .064(4) .068(4) -.005(3) .021(3) -.006(3)
C10 .037(3) .063(4) .045(3) -.002(3) .010(2) -.005(3)
C11 .046(4) .063(4) .070(4) -.002(3) .010(3) -.006(3)
C12 .061(4) .064(4) .099(5) .005(3) .017(4) .003(4)
C13 .045(4) .109(6) .074(5) .027(4) .012(3) .034(4)
C14 .040(3) .102(6) .067(4) .001(3) .013(3) -.001(4)
C15 .034(3) .101(5) .043(3) .007(3) .013(3) .001(3)
C16 .057(4) .056(3) .065(4) -.007(3) .010(3) -.007(3)

loop_
_atom_type_symbol
_atom_type_description
_atom_type_scat_dispersion_real
_atom_type_scat_dispersion_imag
_atom_type_scat_source
C C .0033 .0016 'International Tables Vol C Tables 4.2.6.8 and 6.1.1.4'
H H .0000 .0000 'International Tables Vol C Tables 4.2.6.8 and 6.1.1.4'
N N .0061 .0033 'International Tables Vol C Tables 4.2.6.8 and 6.1.1.4'
I I -.4742 1.8119 'International Tables Vol C Tables 4.2.6.8 and 6.1.1.4'

loop_
_geom_angle_atom_site_label_1
_geom_angle_atom_site_label_2
_geom_angle_atom_site_label_3
_geom_angle
_geom_angle_publ_flag
C1 N1 C5 118.0(5) no
C1 N1 C16 121.7(5) no
C5 N1 C16 120.4(4) no
C9 N2 C10 110.6(5) no
C9 N2 H2N 124.7 no
C10 N2 H2N 124.7 no
N1 C1 C2 123.9(6) no
N1 C1 H1 118.0 no
C2 C1 H1 118.0 no
C1 C2 C3 119.9(5) no
C1 C2 H2 120.1 no
C3 C2 H2 120.1 no
C2 C3 C4 119.4(5) no
C2 C3 C6 117.5(6) no
C4 C3 C6 123.1(6) no
C5 C4 C3 116.9(5) no
C5 C4 H4 121.6 no
C3 C4 H4 121.6 no
N1 C5 C4 122.0(5) no
N1 C5 H5 119.0 no
C4 C5 H5 119.0 no
C7 C6 C3 125.5(7) no
C7 C6 H6 117.3 no
C3 C6 H6 117.3 no
C6 C7 C8 125.8(7) no
C6 C7 H7 117.1 no
C8 C7 H7 117.1 no
C9 C8 C15 106.2(5) no
C9 C8 C7 122.3(6) no
C15 C8 C7 131.5(6) no
N2 C9 C8 110.8(6) no
N2 C9 H9 124.6 no
C8 C9 H9 124.6 no
N2 C10 C11 129.4(5) no
N2 C10 C15 106.0(5) no
C11 C10 C15 124.6(6) no
C10 C11 C12 116.2(6) no
C10 C11 H11 121.9 no
C12 C11 H11 121.9 no
C11 C12 C13 119.7(6) no
C11 C12 H12 120.2 no
C13 C12 H12 120.2 no
C14 C13 C12 123.5(6) no
C14 C13 H13 118.3 no
C12 C13 H13 118.3 no
C13 C14 C15 119.4(6) no
C13 C14 H14 120.3 no
C15 C14 H14 120.3 no
C14 C15 C10 116.5(6) no
C14 C15 C8 137.1(6) no
C10 C15 C8 106.4(5) no
N1 C16 H16A 109.5 no
N1 C16 H16B 109.5 no
H16A C16 H16B 109.5 no
N1 C16 H16C 109.5 no
H16A C16 H16C 109.5 no
H16B C16 H16C 109.5 no

loop_
_geom_bond_atom_site_label_1
_geom_bond_atom_site_label_2
_geom_bond_site_symmetry_2
_geom_bond_distance
_geom_bond_publ_flag
N1 C1 . 1.328(7) no
N1 C5 . 1.350(7) no
N1 C16 . 1.469(6) no
N2 C9 . 1.341(7) no
N2 C10 . 1.373(6) no
N2 H2N . .8800 no
C1 C2 . 1.333(7) no
C1 H1 . .9500 no
C2 C3 . 1.335(8) no
C2 H2 . .9500 no
C3 C4 . 1.430(8) no
C3 C6 . 1.487(8) no
C4 C5 . 1.376(7) no
C4 H4 . .9500 no
C5 H5 . .9500 no
C6 C7 . 1.271(8) no
C6 H6 . .9500 no
C7 C8 . 1.497(9) no
C7 H7 . .9500 no
C8 C9 . 1.362(8) no
C8 C15 . 1.445(9) no
C9 H9 . .9500 no
C10 C11 . 1.381(7) no
C10 C15 . 1.439(7) no
C11 C12 . 1.382(8) no
C11 H11 . .9500 no
C12 C13 . 1.409(10) no
C12 H12 . .9500 no
C13 C14 . 1.354(9) no
C13 H13 . .9500 no
C14 C15 . 1.382(9) no
C14 H14 . .9500 no
C16 H16A . .9800 no
C16 H16B . .9800 no
C16 H16C . .9800 no

loop_
_geom_hbond_atom_site_label_D
_geom_hbond_atom_site_label_H
_geom_hbond_atom_site_label_A
_geom_hbond_site_symmetry_A
_geom_hbond_distance_DH
_geom_hbond_distance_HA
_geom_hbond_distance_DA
_geom_hbond_angle_DHA
_geom_hbond_publ_flag
N2 H2N I1 1_656 .88 2.79 3.592(4) 153 yes
C2 H2 I1 . .95 2.94 3.882(6) 175 yes
C16 H16A I1 3_555 .98 3.07 3.997(6) 158 yes
C16 H16C I1 2_545 .98 3.06 3.931(6) 149 yes

loop_
_geom_torsion_atom_site_label_1
_geom_torsion_atom_site_label_2
_geom_torsion_atom_site_label_3
_geom_torsion_atom_site_label_4
_geom_torsion
_geom_torsion_publ_flag
C5 N1 C1 C2 1.0(8) no
C16 N1 C1 C2 -180.0(5) no
N1 C1 C2 C3 .2(9) no
C1 C2 C3 C4 -1.7(9) no
C1 C2 C3 C6 178.7(5) no
C2 C3 C4 C5 1.9(9) no
C6 C3 C4 C5 -178.5(5) no
C1 N1 C5 C4 -.8(8) no
C16 N1 C5 C4 -179.7(5) no
C3 C4 C5 N1 -.7(9) no
C2 C3 C6 C7 -175.5(6) no
C4 C3 C6 C7 4.8(10) no
C3 C6 C7 C8 179.5(6) no
C6 C7 C8 C9 -179.7(7) no
C6 C7 C8 C15 -.4(11) no
C10 N2 C9 C8 -2.7(7) no
C15 C8 C9 N2 2.5(7) no
C7 C8 C9 N2 -178.0(5) no
C9 N2 C10 C11 -178.4(6) no
C9 N2 C10 C15 1.7(6) no
N2 C10 C11 C12 178.0(5) no
C15 C10 C11 C12 -2.1(9) no
C10 C11 C12 C13 2.2(9) no
C11 C12 C13 C14 -1.0(10) no
C12 C13 C14 C15 -.5(10) no
C13 C14 C15 C10 .5(8) no
C13 C14 C15 C8 -178.2(7) no
N2 C10 C15 C14 -179.3(5) no
C11 C10 C15 C14 .8(8) no
N2 C10 C15 C8 -.1(6) no
C11 C10 C15 C8 179.9(5) no
C9 C8 C15 C14 177.5(7) no
C7 C8 C15 C14 -1.9(12) no
C9 C8 C15 C10 -1.4(7) no
C7 C8 C15 C10 179.2(6) no

loop_
_cod_related_entry_id
_cod_related_entry_database
_cod_related_entry_code
1 ChemSpider 9500867
